data_2226028
loop_
_publ_author_name
'Zheng-De, Tan'
'Qian-Qian, Hai'
'Bing, Yi'

_publ_section_title
;
 Poly[\m~2~-aqua-aqua(\m~3~-1<i>H</i>-benzimidazole-5,6-dicarboxylato-\k^3^<i>N</i>^3^:<i>O</i>^5^:<i>O</i>^5'^)manganese(II)]
;
_journal_coeditor_code ZB2004
_journal_issue 5
_journal_name_full 'Acta Crystallographica Section E'
_journal_page_first m511
_journal_paper_doi 10.1107/S1600536810011979
_journal_volume 66
_journal_year 2010
_chemical_formula_iupac '[Mn (C9 H4 N2 O4) (H2 O)2]'
_chemical_formula_moiety 'C9 H8 Mn N2 O6'
_chemical_formula_sum 'C9 H8 Mn N2 O6'
_chemical_formula_weight 295.11
_chemical_name_systematic
;
Poly[\m~2~-aqua-aqua(\m~3~-1<i>H</i>-benzimidazole-5,6-dicarboxylato-
\k^3^<i>N</i>^3^:<i>O</i>^5^:<i>O</i>^5'^)manganese(II)]
;
_space_group_IT_number 14
_symmetry_cell_setting monoclinic
_symmetry_space_group_name_Hall '-P 2ybc'
_symmetry_space_group_name_H-M 'P 1 21/c 1'
_atom_sites_solution_hydrogens geom
_atom_sites_solution_primary direct
_atom_sites_solution_secondary difmap
_audit_creation_method SHELXL-97
_cell_angle_alpha 90.00
_cell_angle_beta 97.22(3)
_cell_angle_gamma 90.00
_cell_formula_units_Z 4
_cell_length_a 8.8875(18)
_cell_length_b 9.2079(18)
_cell_length_c 12.939(3)
_cell_measurement_reflns_used 9020
_cell_measurement_temperature 293(2)
_cell_measurement_theta_max 27.48
_cell_measurement_theta_min 3.18
_cell_volume 1050.5(4)
_computing_cell_refinement 'RAPID-AUTO (Rigaku, 1998)'
_computing_data_collection 'RAPID-AUTO (Rigaku, 1998)'
_computing_data_reduction 'CrystalStructure (Rigaku/MSC, 2002)'
_computing_molecular_graphics 'ORTEPII (Johnson, 1976)'
_computing_publication_material 'SHELXL97 (Sheldrick, 2008)'
_computing_structure_refinement 'SHELXL97 (Sheldrick, 2008)'
_computing_structure_solution 'SHELXS97 (Sheldrick, 2008)'
_diffrn_ambient_temperature 293(2)
_diffrn_measured_fraction_theta_full 0.999
_diffrn_measured_fraction_theta_max 0.999
_diffrn_measurement_device_type 'Rigaku/MSC Mercury CCD'
_diffrn_measurement_method \w
_diffrn_radiation_monochromator graphite
_diffrn_radiation_source 'fine-focus sealed tube'
_diffrn_radiation_type MoK\a
_diffrn_radiation_wavelength 0.71073
_diffrn_reflns_av_R_equivalents 0.0247
_diffrn_reflns_av_sigmaI/netI 0.0191
_diffrn_reflns_limit_h_max 10
_diffrn_reflns_limit_h_min -10
_diffrn_reflns_limit_k_max 11
_diffrn_reflns_limit_k_min -11
_diffrn_reflns_limit_l_max 15
_diffrn_reflns_limit_l_min -15
_diffrn_reflns_number 8122
_diffrn_reflns_theta_full 25.20
_diffrn_reflns_theta_max 25.20
_diffrn_reflns_theta_min 3.17
_diffrn_standards_number 0
_exptl_absorpt_coefficient_mu 1.280
_exptl_absorpt_correction_T_max 0.7402
_exptl_absorpt_correction_T_min 0.7078
_exptl_absorpt_correction_type multi-scan
_exptl_absorpt_process_details '(REQAB; Jacobson, 1998)'
_exptl_crystal_colour colorless
_exptl_crystal_density_diffrn 1.866
_exptl_crystal_density_method 'not measured'
_exptl_crystal_description block
_exptl_crystal_F_000 596
_exptl_crystal_size_max 0.29
_exptl_crystal_size_mid 0.26
_exptl_crystal_size_min 0.25
_refine_diff_density_max 0.709
_refine_diff_density_min -0.844
_refine_ls_extinction_method none
_refine_ls_goodness_of_fit_ref 1.113
_refine_ls_hydrogen_treatment constr
_refine_ls_matrix_type full
_refine_ls_number_parameters 163
_refine_ls_number_reflns 1888
_refine_ls_number_restraints 18
_refine_ls_restrained_S_all 1.215
_refine_ls_R_factor_all 0.0374
_refine_ls_R_factor_gt 0.0360
_refine_ls_shift/su_max 0.001
_refine_ls_shift/su_mean 0.000
_refine_ls_structure_factor_coef Fsqd
_refine_ls_weighting_details 'calc w=1/[\s^2^(Fo^2^)+(0.0562P)^2^+1.2161P] where P=(Fo^2^+2Fc^2^)/3'
_refine_ls_weighting_scheme calc
_refine_ls_wR_factor_gt 0.0970
_refine_ls_wR_factor_ref 0.0980
_reflns_number_gt 1792
_reflns_number_total 1888
_reflns_threshold_expression I>2sigma(I)
_cod_data_source_file zb2004.cif
_cod_data_source_block I
_cod_depositor_comments
;
The following automatic conversions were performed:
'_symmetry_cell_setting' value 'Monoclinic' changed to 'monoclinic'
according to '/home/saulius/struct/CIF-dictionaries/cif_core.dic'
dictionary named 'cif_core.dic' version 2.4.1 from 2010-06-29.

Automatic conversion script
Id: cif_fix_enum 1527 2010-12-29 10:47:43Z saulius 
;
_cod_original_sg_symbol_H-M 'P 21/c'
_cod_database_code 2226028
_cod_database_fobs_code 2226028

loop_
_symmetry_equiv_pos_as_xyz
'x, y, z'
'-x, y+1/2, -z+1/2'
'-x, -y, -z'
'x, -y-1/2, z-1/2'

loop_
_atom_site_type_symbol
_atom_site_label
_atom_site_fract_x
_atom_site_fract_y
_atom_site_fract_z
_atom_site_U_iso_or_equiv
_atom_site_adp_type
_atom_site_calc_flag
_atom_site_refinement_flags
_atom_site_occupancy
_atom_site_disorder_assembly
_atom_site_disorder_group
C C1 0.6538(3) 0.9382(3) 0.9155(2) 0.0248(6) Uani d . 1 . .
H H1 0.5552 0.9678 0.9215 0.030 Uiso calc R 1 . .
N N1 0.7164(2) 0.8221(3) 0.96244(19) 0.0229(5) Uani d . 1 . .
O O1W 0.52018(17) 0.5378(2) 0.88035(12) 0.0232(4) Uani d D 1 . .
Mn Mn1 0.59756(4) 0.64549(4) 1.03462(3) 0.01916(18) Uani d . 1 . .
C C2 0.8810(3) 0.9343(3) 0.8676(2) 0.0222(6) Uani d . 1 . .
N N2 0.7455(3) 1.0094(3) 0.85830(19) 0.0253(5) Uani d . 1 . .
H H2 0.7241 1.0871 0.8226 0.030 Uiso calc R 1 . .
O O2 1.3361(2) 0.7520(2) 0.77220(15) 0.0249(4) Uani d . 1 . .
O O2W 0.6154(2) 0.74283(19) 1.18596(14) 0.0364(5) Uani d D 1 . .
C C3 0.8628(3) 0.8183(3) 0.9340(2) 0.0204(5) Uani d U 1 . .
O O3 1.3671(2) 0.7185(2) 0.99961(16) 0.0247(4) Uani d . 1 . .
C C4 0.9821(3) 0.7226(3) 0.9624(2) 0.0229(6) Uani d . 1 . .
H H4 0.9724 0.6463 1.0082 0.028 Uiso calc R 1 . .
O O4 1.2334(2) 0.5175(2) 0.95142(17) 0.0281(5) Uani d . 1 . .
C C5 1.1158(3) 0.7451(3) 0.9201(2) 0.0204(6) Uani d . 1 . .
C C6 1.1295(3) 0.8575(3) 0.8473(2) 0.0208(6) Uani d . 1 . .
C C7 1.2657(3) 0.8663(3) 0.7888(2) 0.0194(6) Uani d . 1 . .
C C8 1.2495(3) 0.6528(3) 0.9593(2) 0.0211(6) Uani d . 1 . .
C C13 1.01235(18) 0.95590(19) 0.82118(13) 0.0237(6) Uani d . 1 . .
H H13 1.0212 1.0321 0.7752 0.028 Uiso calc R 1 . .
H H4W 0.5700 0.8040 1.1451 0.028 Uiso d RD 1 . .
H H1W 0.4444 0.5657 0.8400 0.028 Uiso d RD 1 . .
H H3W 0.5794 0.6589 1.1754 0.028 Uiso d RD 1 . .
H H2W 0.5900 0.5089 0.8473 0.028 Uiso d RD 1 . .
O O1 1.2983(3) 0.9885(2) 0.75589(18) 0.0341(5) Uani d U 1 . .

loop_
_atom_site_aniso_label
_atom_site_aniso_U_11
_atom_site_aniso_U_22
_atom_site_aniso_U_33
_atom_site_aniso_U_12
_atom_site_aniso_U_13
_atom_site_aniso_U_23
C1 0.0165(13) 0.0247(15) 0.0341(15) 0.0037(10) 0.0065(11) 0.0005(12)
N1 0.0160(11) 0.0230(12) 0.0309(13) 0.0014(9) 0.0079(9) 0.0030(10)
O1W 0.0217(9) 0.0265(10) 0.0230(9) 0.0043(8) 0.0091(7) 0.0005(8)
Mn1 0.0167(3) 0.0175(3) 0.0242(3) 0.00077(14) 0.00610(17) 0.00014(15)
C2 0.0182(13) 0.0197(13) 0.0291(14) 0.0021(10) 0.0048(11) 0.0025(11)
N2 0.0205(12) 0.0214(12) 0.0348(13) 0.0057(9) 0.0067(10) 0.0086(10)
O2 0.0248(10) 0.0233(10) 0.0285(10) 0.0012(8) 0.0102(8) -0.0021(8)
O2W 0.0467(14) 0.0317(12) 0.0324(12) -0.0080(10) 0.0109(10) -0.0085(9)
C3 0.0183(9) 0.0208(9) 0.0225(9) 0.0002(8) 0.0047(8) 0.0010(8)
O3 0.0175(10) 0.0255(11) 0.0314(10) 0.0030(8) 0.0044(8) -0.0019(8)
C4 0.0192(13) 0.0208(14) 0.0300(14) 0.0011(10) 0.0082(11) 0.0071(11)
O4 0.0191(9) 0.0195(10) 0.0470(12) 0.0029(7) 0.0089(9) 0.0052(9)
C5 0.0171(13) 0.0184(13) 0.0263(14) 0.0001(10) 0.0055(10) 0.0010(10)
C6 0.0182(13) 0.0198(14) 0.0256(14) -0.0015(9) 0.0077(11) -0.0005(10)
C7 0.0183(13) 0.0180(13) 0.0228(13) -0.0028(9) 0.0068(11) -0.0012(10)
C8 0.0187(14) 0.0230(15) 0.0239(14) 0.0026(10) 0.0112(11) 0.0038(10)
C13 0.0232(14) 0.0189(13) 0.0302(14) 0.0006(10) 0.0087(11) 0.0066(11)
O1 0.0359(9) 0.0296(9) 0.0411(9) -0.0028(7) 0.0212(7) 0.0013(7)

loop_
_atom_type_symbol
_atom_type_description
_atom_type_scat_dispersion_real
_atom_type_scat_dispersion_imag
_atom_type_scat_source
C C 0.0033 0.0016 'International Tables Vol C Tables 4.2.6.8 and 6.1.1.4'
H H 0.0000 0.0000 'International Tables Vol C Tables 4.2.6.8 and 6.1.1.4'
N N 0.0061 0.0033 'International Tables Vol C Tables 4.2.6.8 and 6.1.1.4'
O O 0.0106 0.0060 'International Tables Vol C Tables 4.2.6.8 and 6.1.1.4'
Mn Mn 0.3368 0.7283 'International Tables Vol C Tables 4.2.6.8 and 6.1.1.4'

loop_
_geom_angle_atom_site_label_1
_geom_angle_atom_site_label_2
_geom_angle_atom_site_label_3
_geom_angle_site_symmetry_1
_geom_angle_site_symmetry_3
_geom_angle
_geom_angle_publ_flag
N1 C1 N2 . . 113.6(2) ?
N1 C1 H1 . . 123.2 ?
N2 C1 H1 . . 123.2 ?
C1 N1 C3 . . 104.6(2) ?
C1 N1 Mn1 . . 126.53(18) ?
C3 N1 Mn1 . . 127.15(18) ?
Mn1 O1W Mn1 . 3_667 90.32(6) ?
Mn1 O1W H1W . . 123.2 ?
Mn1 O1W H1W 3_667 . 98.2 ?
Mn1 O1W H2W . . 115.3 ?
Mn1 O1W H2W 3_667 . 114.5 ?
H1W O1W H2W . . 111.5 ?
O4 Mn1 O2W 3_767 . 104.41(8) ?
O4 Mn1 O3 3_767 1_455 152.59(8) ?
O2W Mn1 O3 . 1_455 91.19(8) ?
O4 Mn1 N1 3_767 . 100.75(8) ?
O2W Mn1 N1 . . 95.40(9) ?
O3 Mn1 N1 1_455 . 100.03(8) ?
O4 Mn1 O1W 3_767 . 84.15(8) ?
O2W Mn1 O1W . . 166.37(7) ?
O3 Mn1 O1W 1_455 . 76.97(7) ?
N1 Mn1 O1W . . 93.33(8) ?
O4 Mn1 O1W 3_767 3_667 78.58(7) ?
O2W Mn1 O1W . 3_667 81.81(7) ?
O3 Mn1 O1W 1_455 3_667 81.59(7) ?
N1 Mn1 O1W . 3_667 176.83(8) ?
O1W Mn1 O1W . 3_667 89.68(6) ?
O4 Mn1 H4W 3_767 . 125.7 ?
O2W Mn1 H4W . . 22.9 ?
O3 Mn1 H4W 1_455 . 74.5 ?
N1 Mn1 H4W . . 83.0 ?
O1W Mn1 H4W . . 150.1 ?
O1W Mn1 H4W 3_667 . 94.9 ?
O4 Mn1 H3W 3_767 . 96.4 ?
O2W Mn1 H3W . . 22.9 ?
O3 Mn1 H3W 1_455 . 89.3 ?
N1 Mn1 H3W . . 118.2 ?
O1W Mn1 H3W . . 147.6 ?
O1W Mn1 H3W 3_667 . 59.0 ?
H4W Mn1 H3W . . 41.0 ?
N2 C2 C3 . . 105.7(2) ?
N2 C2 C13 . . 131.3(2) ?
C3 C2 C13 . . 123.0(2) ?
C1 N2 C2 . . 107.0(2) ?
C1 N2 H2 . . 126.5 ?
C2 N2 H2 . . 126.5 ?
Mn1 O2W H4W . . 74.3 ?
Mn1 O2W H3W . . 58.9 ?
H4W O2W H3W . . 111.8 ?
C2 C3 C4 . . 120.3(2) ?
C2 C3 N1 . . 109.1(2) ?
C4 C3 N1 . . 130.6(3) ?
C8 O3 Mn1 . 1_655 130.88(18) ?
C5 C4 C3 . . 117.6(3) ?
C5 C4 H4 . . 121.2 ?
C3 C4 H4 . . 121.2 ?
C8 O4 Mn1 . 3_767 128.63(18) ?
C4 C5 C6 . . 121.5(2) ?
C4 C5 C8 . . 117.7(2) ?
C6 C5 C8 . . 120.6(2) ?
C13 C6 C5 . . 121.0(2) ?
C13 C6 C7 . . 117.8(2) ?
C5 C6 C7 . . 121.0(2) ?
O1 C7 O2 . . 123.6(3) ?
O1 C7 C6 . . 117.1(2) ?
O2 C7 C6 . . 119.3(2) ?
O4 C8 O3 . . 126.1(3) ?
O4 C8 C5 . . 117.2(2) ?
O3 C8 C5 . . 116.7(2) ?
C6 C13 C2 . . 116.4(2) ?
C6 C13 H13 . . 121.8 ?
C2 C13 H13 . . 121.8 ?

loop_
_geom_bond_atom_site_label_1
_geom_bond_atom_site_label_2
_geom_bond_site_symmetry_2
_geom_bond_distance
_geom_bond_publ_flag
C1 N1 . 1.317(4) ?
C1 N2 . 1.339(4) ?
C1 H1 . 0.9300 ?
N1 C3 . 1.396(3) ?
N1 Mn1 . 2.209(2) ?
O1W Mn1 . 2.2572(18) ?
O1W Mn1 3_667 2.3334(19) ?
O1W H1W . 0.8386 ?
O1W H2W . 0.8401 ?
Mn1 O4 3_767 2.115(2) ?
Mn1 O2W . 2.141(2) ?
Mn1 O3 1_455 2.1496(19) ?
Mn1 O1W 3_667 2.3334(19) ?
Mn1 H4W . 2.0785 ?
Mn1 H3W . 1.8533 ?
C2 N2 . 1.381(3) ?
C2 C3 . 1.392(4) ?
C2 C13 . 1.393(3) ?
N2 H2 . 0.8600 ?
O2 C7 . 1.257(3) ?
O2W H4W . 0.8407 ?
O2W H3W . 0.8411 ?
C3 C4 . 1.392(4) ?
O3 C8 . 1.262(4) ?
O3 Mn1 1_655 2.1495(19) ?
C4 C5 . 1.384(4) ?
C4 H4 . 0.9300 ?
O4 C8 . 1.256(3) ?
O4 Mn1 3_767 2.115(2) ?
C5 C6 . 1.414(4) ?
C5 C8 . 1.497(4) ?
C6 C13 . 1.390(3) ?
C6 C7 . 1.508(4) ?
C7 O1 . 1.250(3) ?
C13 H13 . 0.9300 ?

loop_
_geom_hbond_atom_site_label_D
_geom_hbond_atom_site_label_H
_geom_hbond_atom_site_label_A
_geom_hbond_site_symmetry_A
_geom_hbond_distance_DH
_geom_hbond_distance_HA
_geom_hbond_distance_DA
_geom_hbond_angle_DHA
N2 H2 O2 2_756 0.86 1.98 2.839(3) 173.6
O2W H4W O3 1_455 0.84 2.56 3.065(3) 119.7
O1W H1W O2 1_455 0.84 2.10 2.819(3) 143.0
O2W H3W O1W 3_667 0.84 2.10 2.934(3) 169.1
O1W H2W O1 2_746 0.84 1.77 2.575(3) 159.6
C4 H4 O4 3_767 0.93 2.48 3.216(3) 136
